data_7233768
loop_
_publ_author_name
'M. Lozano Gonzalez'
'M. E. Sanchez-Vergara'
'J. R. Alvarez-Bada'
'M. I. Chavez-Uribe'
'Ruben A. Toscano'
'C. Alvarez-Toledano'

_publ_section_title
;
 Synthesis and optical properties of iron(III) complexes of 2-
 benzylidene-1-indanone derivative thin films
;
_journal_name_full 'Journal of Materials Chemistry C'
_journal_page_first 5607
_journal_page_last 5614
_journal_paper_doi 10.1039/C4TC00599F
_journal_volume 2
_journal_year 2014
_chemical_formula_moiety 'C51 H39 Fe O9'
_chemical_formula_sum 'C51 H39 Fe O9'
_chemical_formula_weight 851.67
_space_group_IT_number 148
_space_group_name_Hall '-R 3'
_space_group_name_H-M_alt 'R -3 :H'
_symmetry_cell_setting hexagonal
_symmetry_space_group_name_Hall '-R 3'
_symmetry_space_group_name_H-M 'R -3 :H'
_atom_sites_solution_hydrogens geom
_atom_sites_solution_primary direct
_atom_sites_solution_secondary difmap
_cell_angle_alpha 90.00
_cell_angle_beta 90.00
_cell_angle_gamma 120.00
_cell_formula_units_Z 6
_cell_length_a 14.6288(14)
_cell_length_b 14.6288(14)
_cell_length_c 33.985(3)
_cell_measurement_reflns_used 1387
_cell_measurement_temperature 298(2)
_cell_measurement_theta_max 23.57
_cell_measurement_theta_min 2.78
_cell_volume 6298.5(10)
_computing_cell_refinement 'APEX2 v2012.10.0(Bruker, 2012)'
_computing_data_collection 'APEX2 v2012.10.0(Bruker, 2012)'
_computing_data_reduction 'SAINT V8.27B (Bruker, 2012)'
_computing_molecular_graphics 'SHELXTL V 6.12 (Sheldrick, 2000)'
_computing_publication_material 'SHELXTL V 6.12 (Sheldrick, 2000)'
_computing_structure_refinement 'SHELXL-2013 (Sheldrick, 2013)'
_computing_structure_solution 'SHELXS-97 (Sheldrick, 2008)'
_diffrn_ambient_temperature 298(2)
_diffrn_detector_area_resol_mean 8.333
_diffrn_measured_fraction_theta_full 0.995
_diffrn_measured_fraction_theta_max 0.995
_diffrn_measurement_device_type 'Bruker Smart Apex CCD diffractometer 01-670-01'
_diffrn_measurement_method \w-scans
_diffrn_radiation_monochromator graphite
_diffrn_radiation_source 'fine-focus sealed tube'
_diffrn_radiation_type MoK\a
_diffrn_radiation_wavelength 0.71073
_diffrn_reflns_av_R_equivalents 0.0521
_diffrn_reflns_av_sigmaI/netI 0.0896
_diffrn_reflns_limit_h_max 13
_diffrn_reflns_limit_h_min -16
_diffrn_reflns_limit_k_max 16
_diffrn_reflns_limit_k_min -16
_diffrn_reflns_limit_l_max 40
_diffrn_reflns_limit_l_min -14
_diffrn_reflns_number 5901
_diffrn_reflns_theta_full 25.36
_diffrn_reflns_theta_max 25.36
_diffrn_reflns_theta_min 1.72
_diffrn_standards_decay_% 0
_exptl_absorpt_coefficient_mu 0.419
_exptl_absorpt_correction_T_max 0.7452
_exptl_absorpt_correction_T_min 0.6139
_exptl_absorpt_correction_type multi-scan
_exptl_absorpt_process_details '(Sheldrick, 2008)'
_exptl_crystal_colour red
_exptl_crystal_density_diffrn 1.347
_exptl_crystal_density_method 'not measured'
_exptl_crystal_description octahedron
_exptl_crystal_F_000 2658
_exptl_crystal_size_max 0.237
_exptl_crystal_size_mid 0.221
_exptl_crystal_size_min 0.136
_refine_diff_density_max 0.355
_refine_diff_density_min -0.300
_refine_diff_density_rms 0.055
_refine_ls_extinction_method none
_refine_ls_goodness_of_fit_ref 1.012
_refine_ls_hydrogen_treatment constr
_refine_ls_matrix_type full
_refine_ls_number_parameters 185
_refine_ls_number_reflns 2565
_refine_ls_number_restraints 0
_refine_ls_restrained_S_all 1.012
_refine_ls_R_factor_all 0.1346
_refine_ls_R_factor_gt 0.0601
_refine_ls_shift/su_max 0.000
_refine_ls_shift/su_mean 0.000
_refine_ls_structure_factor_coef Fsqd
_refine_ls_weighting_details 'calc w=1/[\s^2^(Fo^2^)+(0.0685P)^2^] where P=(Fo^2^+2Fc^2^)/3'
_refine_ls_weighting_scheme calc
_refine_ls_wR_factor_gt 0.1289
_refine_ls_wR_factor_ref 0.1614
_reflns_number_gt 1367
_reflns_number_total 2565
_reflns_threshold_expression >2sigma(I)
_cod_data_source_file 1000002.cif
_cod_data_source_block PCOD1000002
_cod_original_cell_volume 6298.4(10)
_cod_original_sg_symbol_H-M 'R -3'
_cod_database_code 7233768

loop_
_symmetry_equiv_pos_as_xyz
'x, y, z'
'-y, x-y, z'
'-x+y, -x, z'
'x+2/3, y+1/3, z+1/3'
'-y+2/3, x-y+1/3, z+1/3'
'-x+y+2/3, -x+1/3, z+1/3'
'x+1/3, y+2/3, z+2/3'
'-y+1/3, x-y+2/3, z+2/3'
'-x+y+1/3, -x+2/3, z+2/3'
'-x, -y, -z'
'y, -x+y, -z'
'x-y, x, -z'
'-x+2/3, -y+1/3, -z+1/3'
'y+2/3, -x+y+1/3, -z+1/3'
'x-y+2/3, x+1/3, -z+1/3'
'-x+1/3, -y+2/3, -z+2/3'
'y+1/3, -x+y+2/3, -z+2/3'
'x-y+1/3, x+2/3, -z+2/3'

loop_
_atom_site_label
_atom_site_type_symbol
_atom_site_fract_x
_atom_site_fract_y
_atom_site_fract_z
_atom_site_U_iso_or_equiv
_atom_site_adp_type
_atom_site_occupancy
_atom_site_symmetry_multiplicity
_atom_site_calc_flag
_atom_site_refinement_flags
_atom_site_disorder_assembly
_atom_site_disorder_group
Fe1 Fe 0.6667 0.3333 0.01166(3) 0.0478(4) Uani 1 3 d S . .
O2 O 0.5387(2) 0.2433(2) 0.04421(8) 0.0547(7) Uani 1 1 d . . .
C3 C 0.4570(3) 0.1596(3) 0.03175(12) 0.0491(10) Uani 1 1 d . . .
C4 C 0.3576(3) 0.1110(3) 0.05359(14) 0.0554(11) Uani 1 1 d . . .
C5 C 0.3348(4) 0.1383(4) 0.08995(15) 0.0745(14) Uani 1 1 d . . .
H5 H 0.3864 0.1943 0.1044 0.089 Uiso 1 1 calc R . .
C6 C 0.2336(5) 0.0799(4) 0.10370(18) 0.0978(18) Uani 1 1 d . . .
H6 H 0.2165 0.0955 0.1282 0.117 Uiso 1 1 calc R . .
C7 C 0.1575(4) -0.0005(5) 0.0821(2) 0.102(2) Uani 1 1 d . . .
H7 H 0.0887 -0.0363 0.0916 0.123 Uiso 1 1 calc R . .
C8 C 0.1794(4) -0.0305(4) 0.04652(18) 0.0915(17) Uani 1 1 d . . .
H8 H 0.1271 -0.0872 0.0325 0.110 Uiso 1 1 calc R . .
C9 C 0.2816(3) 0.0262(3) 0.03217(14) 0.0634(12) Uani 1 1 d . . .
C10 C 0.3313(3) 0.0107(3) -0.00398(14) 0.0658(13) Uani 1 1 d . . .
H10A H 0.2958 0.0140 -0.0276 0.079 Uiso 1 1 calc R . .
H10B H 0.3290 -0.0567 -0.0032 0.079 Uiso 1 1 calc R . .
C11 C 0.4445(3) 0.1017(3) -0.00263(13) 0.0503(10) Uani 1 1 d . . .
C12 C 0.5268(3) 0.1282(3) -0.02931(13) 0.0499(10) Uani 1 1 d . . .
C13 C 0.5195(3) 0.0729(3) -0.06653(12) 0.0515(10) Uani 1 1 d . . .
C14 C 0.4465(3) -0.0318(3) -0.07419(12) 0.0545(11) Uani 1 1 d . . .
H14 H 0.3967 -0.0712 -0.0551 0.065 Uiso 1 1 calc R . .
C15 C 0.4458(3) -0.0795(3) -0.10949(13) 0.0637(12) Uani 1 1 d . . .
H15 H 0.3976 -0.1506 -0.1136 0.076 Uiso 1 1 calc R . .
C16 C 0.5184(4) -0.0197(4) -0.13888(14) 0.0666(13) Uani 1 1 d . . .
C17 C 0.5911(4) 0.0844(4) -0.13176(15) 0.0792(15) Uani 1 1 d . . .
H17 H 0.6399 0.1249 -0.1510 0.095 Uiso 1 1 calc R . .
C18 C 0.5908(3) 0.1283(4) -0.09590(14) 0.0698(13) Uani 1 1 d . . .
H18 H 0.6411 0.1985 -0.0913 0.084 Uiso 1 1 calc R . .
O19 O 0.6199(2) 0.2086(2) -0.02293(8) 0.0556(7) Uani 1 1 d . . .
O20 O 0.5101(3) -0.0710(3) -0.17319(11) 0.0939(11) Uani 1 1 d . . .
C21 C 0.5786(5) -0.0092(5) -0.20454(17) 0.119(2) Uani 1 1 d . . .
H21A H 0.5683 -0.0538 -0.2268 0.179 Uiso 1 1 calc R . .
H21B H 0.6507 0.0230 -0.1959 0.179 Uiso 1 1 calc R . .
H21C H 0.5628 0.0448 -0.2119 0.179 Uiso 1 1 calc R . .

loop_
_atom_site_aniso_label
_atom_site_aniso_U_11
_atom_site_aniso_U_22
_atom_site_aniso_U_33
_atom_site_aniso_U_23
_atom_site_aniso_U_13
_atom_site_aniso_U_12
Fe1 0.0381(4) 0.0381(4) 0.0670(7) 0.000 0.000 0.0191(2)
O2 0.0465(17) 0.0435(17) 0.0680(19) 0.0034(14) 0.0043(14) 0.0179(14)
C3 0.045(3) 0.037(2) 0.069(3) 0.009(2) -0.001(2) 0.023(2)
C4 0.040(2) 0.045(3) 0.084(3) 0.018(2) 0.009(2) 0.024(2)
C5 0.064(3) 0.064(3) 0.093(4) 0.010(3) 0.022(3) 0.030(3)
C6 0.095(4) 0.082(4) 0.114(5) 0.005(4) 0.044(4) 0.042(4)
C7 0.068(4) 0.075(4) 0.160(6) 0.014(4) 0.045(4) 0.034(3)
C8 0.056(3) 0.062(3) 0.140(5) -0.004(3) 0.013(3) 0.017(3)
C9 0.050(3) 0.049(3) 0.090(3) 0.007(2) 0.006(3) 0.024(2)
C10 0.047(3) 0.051(3) 0.095(4) -0.001(2) -0.003(2) 0.021(2)
C11 0.042(2) 0.037(2) 0.071(3) 0.010(2) -0.004(2) 0.019(2)
C12 0.055(3) 0.036(2) 0.067(3) -0.001(2) -0.014(2) 0.028(2)
C13 0.052(3) 0.038(2) 0.066(3) 0.004(2) -0.007(2) 0.023(2)
C14 0.053(3) 0.049(3) 0.062(3) 0.003(2) -0.002(2) 0.026(2)
C15 0.061(3) 0.048(3) 0.075(3) -0.011(2) -0.010(3) 0.023(2)
C16 0.066(3) 0.069(3) 0.066(3) -0.017(3) -0.003(3) 0.035(3)
C17 0.065(3) 0.068(3) 0.084(4) -0.010(3) 0.020(3) 0.018(3)
C18 0.057(3) 0.057(3) 0.078(3) -0.010(3) 0.000(3) 0.015(2)
O19 0.0446(16) 0.0475(17) 0.074(2) -0.0093(14) -0.0031(14) 0.0221(15)
O20 0.084(3) 0.087(2) 0.093(3) -0.025(2) 0.010(2) 0.029(2)
C21 0.105(5) 0.118(5) 0.105(5) -0.023(4) 0.043(4) 0.033(4)

loop_
_atom_type_symbol
_atom_type_description
_atom_type_scat_dispersion_real
_atom_type_scat_dispersion_imag
_atom_type_scat_source
C C 0.0033 0.0016 'International Tables Vol C Tables 4.2.6.8 and 6.1.1.4'
H H 0.0000 0.0000 'International Tables Vol C Tables 4.2.6.8 and 6.1.1.4'
O O 0.0106 0.0060 'International Tables Vol C Tables 4.2.6.8 and 6.1.1.4'
Fe Fe 0.3463 0.8444 'International Tables Vol C Tables 4.2.6.8 and 6.1.1.4'

loop_
_geom_angle_atom_site_label_1
_geom_angle_atom_site_label_2
_geom_angle_atom_site_label_3
_geom_angle
_geom_angle_site_symmetry_1
_geom_angle_site_symmetry_3
O19 Fe1 O19 88.45(11) . 2_655
O19 Fe1 O19 88.45(11) . 3_665
O19 Fe1 O19 88.45(11) 2_655 3_665
O19 Fe1 O2 86.75(11) . .
O19 Fe1 O2 175.08(11) 2_655 .
O19 Fe1 O2 92.53(10) 3_665 .
O19 Fe1 O2 92.53(10) . 2_655
O19 Fe1 O2 86.75(11) 2_655 2_655
O19 Fe1 O2 175.07(11) 3_665 2_655
O2 Fe1 O2 92.35(11) . 2_655
O19 Fe1 O2 175.07(11) . 3_665
O19 Fe1 O2 92.53(10) 2_655 3_665
O19 Fe1 O2 86.75(11) 3_665 3_665
O2 Fe1 O2 92.34(11) . 3_665
O2 Fe1 O2 92.35(11) 2_655 3_665
C3 O2 Fe1 124.4(3) . .
O2 C3 C11 129.1(4) . .
O2 C3 C4 121.5(4) . .
C11 C3 C4 109.4(4) . .
C9 C4 C5 121.6(4) . .
C9 C4 C3 109.0(4) . .
C5 C4 C3 129.4(4) . .
C6 C5 C4 117.6(5) . .
C7 C6 C5 121.1(5) . .
C6 C7 C8 121.9(5) . .
C7 C8 C9 118.1(5) . .
C8 C9 C4 119.5(5) . .
C8 C9 C10 131.1(5) . .
C4 C9 C10 109.4(4) . .
C9 C10 C11 104.0(4) . .
C12 C11 C3 122.6(4) . .
C12 C11 C10 129.3(4) . .
C3 C11 C10 108.1(4) . .
O19 C12 C11 120.7(4) . .
O19 C12 C13 113.3(4) . .
C11 C12 C13 125.9(4) . .
C18 C13 C14 116.9(4) . .
C18 C13 C12 118.2(4) . .
C14 C13 C12 124.9(4) . .
C13 C14 C15 121.8(4) . .
C14 C15 C16 119.3(4) . .
O20 C16 C17 124.7(5) . .
O20 C16 C15 115.9(4) . .
C17 C16 C15 119.5(4) . .
C16 C17 C18 119.4(4) . .
C13 C18 C17 123.0(4) . .
C12 O19 Fe1 131.0(3) . .
C16 O20 C21 116.6(4) . .

loop_
_geom_bond_atom_site_label_1
_geom_bond_atom_site_label_2
_geom_bond_distance
_geom_bond_site_symmetry_2
Fe1 O19 1.983(3) .
Fe1 O19 1.983(3) 2_655
Fe1 O19 1.983(3) 3_665
Fe1 O2 1.999(3) .
Fe1 O2 1.999(3) 2_655
Fe1 O2 1.999(3) 3_665
O2 C3 1.281(4) .
C3 C11 1.401(5) .
C3 C4 1.462(5) .
C4 C9 1.388(6) .
C4 C5 1.390(6) .
C5 C6 1.369(6) .
C6 C7 1.361(7) .
C7 C8 1.377(7) .
C8 C9 1.386(6) .
C9 C10 1.501(6) .
C10 C11 1.520(5) .
C11 C12 1.399(5) .
C12 O19 1.297(4) .
C12 C13 1.476(6) .
C13 C18 1.377(5) .
C13 C14 1.385(5) .
C14 C15 1.385(5) .
C15 C16 1.401(6) .
C16 O20 1.359(5) .
C16 C17 1.375(6) .
C17 C18 1.378(6) .
O20 C21 1.432(6) .
